data_4131472
loop_
_publ_author_name
'Shimada, Masaki'
'Yamanoi, Yoshinori'
'Ohto, Tatsuhiko'
'Pham, Song-Toan'
'Yamada, Ryo'
'Tada, Hirokazu'
'Omoto, Kenichiro'
'Tashiro, Shohei'
'Shionoya, Mitsuhiko'
'Hattori, Mineyuki'
'Jimura, Keiko'
'Hayashi, Shigenobu'
'Koike, Hikaru'
'Iwamura, Munetaka'
'Nozaki, Koichi'
'Nishihara, Hiroshi'

_publ_section_title
;
 Multifunctional Octamethyltetrasila[2.2]cyclophanes: Conformational
 Variations, Circularly Polarized Luminescence, and Organic
 Electroluminescence.
;
_journal_issue 32
_journal_name_full 'Journal of the American Chemical Society'
_journal_page_first 11214
_journal_page_last 11221
_journal_paper_doi 10.1021/jacs.7b05671
_journal_volume 139
_journal_year 2017
_chemical_formula_moiety 'C20 H32 N2 S2 Si4'
_chemical_formula_sum 'C20 H32 N2 S2 Si4'
_chemical_formula_weight 476.95
_space_group_IT_number 2
_space_group_name_Hall '-P 1'
_space_group_name_H-M_alt 'P -1'
_symmetry_cell_setting triclinic
_symmetry_Int_Tables_number 2
_symmetry_space_group_name_Hall '-P 1'
_symmetry_space_group_name_H-M 'P -1'
_atom_sites_solution_hydrogens geom
_atom_sites_solution_primary direct
_atom_sites_solution_secondary difmap
_cell_angle_alpha 74.592(16)
_cell_angle_beta 88.77(3)
_cell_angle_gamma 79.46(3)
_cell_formula_units_Z 2
_cell_length_a 8.327(5)
_cell_length_b 11.182(6)
_cell_length_c 14.842(9)
_cell_measurement_reflns_used 3213
_cell_measurement_temperature 113
_cell_measurement_theta_max 27.47
_cell_measurement_theta_min 3.41
_cell_volume 1309.3(13)
_computing_cell_refinement CrystalClear
_computing_data_collection 'CrystalClear (Rigaku/MSC Inc., 2006)'
_computing_data_reduction CrystalClear
_computing_molecular_graphics 'CrystalStructure 4.0'
_computing_publication_material 'CrystalStructure 4.0 (Rigaku, 2010)'
_computing_structure_refinement 'SHELXL97 (Sheldrick, 2008)'
_computing_structure_solution 'SHELXS97 (Sheldrick, 2008)'
_diffrn_ambient_temperature 113
_diffrn_detector_area_resol_mean 7.111
_diffrn_measured_fraction_theta_full 0.964
_diffrn_measured_fraction_theta_max 0.964
_diffrn_measurement_device_type 'Rigaku Saturn724'
_diffrn_measurement_method \w
_diffrn_radiation_type 'Mo K\a'
_diffrn_radiation_wavelength 0.71070
_diffrn_reflns_av_R_equivalents 0.0643
_diffrn_reflns_limit_h_max 10
_diffrn_reflns_limit_h_min -10
_diffrn_reflns_limit_k_max 12
_diffrn_reflns_limit_k_min -14
_diffrn_reflns_limit_l_max 18
_diffrn_reflns_limit_l_min -18
_diffrn_reflns_number 9641
_diffrn_reflns_theta_full 26.50
_diffrn_reflns_theta_max 26.50
_diffrn_standards_number 0
_exptl_absorpt_coefficient_mu 0.396
_exptl_absorpt_correction_T_max 0.980
_exptl_absorpt_correction_T_min 0.801
_exptl_absorpt_correction_type multi-scan
_exptl_absorpt_process_details 'REQAB (Rigaku, 1998)'
_exptl_crystal_colour yellow
_exptl_crystal_density_diffrn 1.210
_exptl_crystal_density_method 'not measured'
_exptl_crystal_description block
_exptl_crystal_F_000 508.00
_exptl_crystal_size_max 0.300
_exptl_crystal_size_mid 0.100
_exptl_crystal_size_min 0.050
_refine_diff_density_max 0.420
_refine_diff_density_min -0.470
_refine_ls_extinction_method none
_refine_ls_goodness_of_fit_ref 1.090
_refine_ls_hydrogen_treatment constr
_refine_ls_number_parameters 253
_refine_ls_number_reflns 5233
_refine_ls_number_restraints 0
_refine_ls_R_factor_gt 0.0798
_refine_ls_shift/su_max 0.000
_refine_ls_structure_factor_coef Fsqd
_refine_ls_weighting_details 'w = 1/[\s^2^(Fo^2^)+(0.0786P)^2^+0.0000P] where P=(Fo^2^+2Fc^2^)/3'
_refine_ls_weighting_scheme calc
_refine_ls_wR_factor_ref 0.2085
_reflns_number_gt 3222
_reflns_number_total 5234
_reflns_threshold_expression F^2^>2.0\s(F^2^)
_cod_data_source_file ja7b05671_si_006.cif
_cod_data_source_block 150615-exp284
_cod_original_cell_volume 1309.4(13)
_cod_database_code 4131472

loop_
_symmetry_equiv_pos_site_id
_symmetry_equiv_pos_as_xyz
1 +X,+Y,+Z
2 -X,-Y,-Z

loop_
_atom_site_label
_atom_site_type_symbol
_atom_site_fract_x
_atom_site_fract_y
_atom_site_fract_z
_atom_site_U_iso_or_equiv
_atom_site_adp_type
_atom_site_occupancy
_atom_site_symmetry_multiplicity
_atom_site_calc_flag
_atom_site_refinement_flags
S1 S 0.11421(15) 0.48589(11) 0.31360(8) 0.0285(4) Uani 1.0 2 d .
S2 S 0.32933(15) 0.42570(12) 0.11348(8) 0.0287(4) Uani 1.0 2 d .
Si3 Si 0.07227(17) 0.75418(13) 0.17709(9) 0.0283(4) Uani 1.0 2 d .
Si4 Si 0.12808(17) 0.19490(13) 0.35099(10) 0.0305(4) Uani 1.0 2 d .
Si5 Si 0.29435(16) 0.71649(13) 0.08033(9) 0.0276(4) Uani 1.0 2 d .
Si6 Si 0.33955(17) 0.15883(13) 0.24757(10) 0.0303(4) Uani 1.0 2 d .
N7 N 0.5414(5) 0.5790(4) 0.2693(3) 0.0303(10) Uani 1.0 2 d .
N8 N 0.5685(5) 0.3114(4) 0.3499(3) 0.0330(10) Uani 1.0 2 d .
C9 C 0.3937(6) 0.5498(5) 0.1394(4) 0.0256(11) Uani 1.0 2 d .
C10 C 0.4808(6) 0.5031(5) 0.2234(4) 0.0269(11) Uani 1.0 2 d .
C11 C 0.4947(6) 0.3713(5) 0.2633(4) 0.0268(11) Uani 1.0 2 d .
C12 C 0.4139(6) 0.3125(5) 0.2106(4) 0.0272(11) Uani 1.0 2 d .
C13 C 0.6152(6) 0.5216(6) 0.3511(4) 0.0343(13) Uani 1.0 2 d .
C14 C 0.6286(6) 0.3843(6) 0.3915(4) 0.0346(13) Uani 1.0 2 d .
C15 C 0.6874(7) 0.5991(6) 0.4011(4) 0.0414(14) Uani 1.0 2 d .
C16 C 0.7144(6) 0.3246(6) 0.4851(4) 0.0408(14) Uani 1.0 2 d .
C17 C 0.5093(7) 0.0251(6) 0.2977(5) 0.0543(17) Uani 1.0 2 d .
C18 C 0.2470(7) 0.1378(5) 0.1402(4) 0.0399(14) Uani 1.0 2 d .
C19 C 0.2135(7) 0.1773(6) 0.4702(4) 0.0433(15) Uani 1.0 2 d .
C20 C -0.0284(7) 0.0931(5) 0.3548(4) 0.0435(15) Uani 1.0 2 d .
C21 C 0.0307(6) 0.3628(5) 0.2965(4) 0.0264(11) Uani 1.0 2 d .
C22 C -0.0788(6) 0.4103(5) 0.2218(4) 0.0314(12) Uani 1.0 2 d .
C23 C -0.0912(6) 0.5398(5) 0.1800(4) 0.0308(12) Uani 1.0 2 d .
C24 C 0.0081(6) 0.5980(5) 0.2203(4) 0.0269(11) Uani 1.0 2 d .
C25 C 0.1438(7) 0.7964(5) 0.2809(4) 0.0408(14) Uani 1.0 2 d .
C26 C -0.1029(6) 0.8744(5) 0.1144(4) 0.0417(14) Uani 1.0 2 d .
C27 C 0.4425(7) 0.8233(5) 0.0718(4) 0.0429(14) Uani 1.0 2 d .
C28 C 0.2173(7) 0.7195(5) -0.0384(4) 0.0380(13) Uani 1.0 2 d .
H15A H 0.6270 0.6025 0.4581 0.0497 Uiso 1.0 2 calc R
H15B H 0.6806 0.6848 0.3604 0.0497 Uiso 1.0 2 calc R
H15C H 0.8022 0.5612 0.4178 0.0497 Uiso 1.0 2 calc R
H16A H 0.7042 0.2355 0.5058 0.0490 Uiso 1.0 2 calc R
H16B H 0.6648 0.3684 0.5307 0.0490 Uiso 1.0 2 calc R
H16C H 0.8303 0.3309 0.4797 0.0490 Uiso 1.0 2 calc R
H17A H 0.4650 -0.0522 0.3221 0.0652 Uiso 1.0 2 calc R
H17B H 0.5653 0.0435 0.3485 0.0652 Uiso 1.0 2 calc R
H17C H 0.5871 0.0136 0.2488 0.0652 Uiso 1.0 2 calc R
H18A H 0.1592 0.2097 0.1146 0.0478 Uiso 1.0 2 calc R
H18B H 0.2023 0.0598 0.1563 0.0478 Uiso 1.0 2 calc R
H18C H 0.3311 0.1328 0.0934 0.0478 Uiso 1.0 2 calc R
H19A H 0.1253 0.2024 0.5099 0.0519 Uiso 1.0 2 calc R
H19B H 0.2955 0.2312 0.4655 0.0519 Uiso 1.0 2 calc R
H19C H 0.2645 0.0891 0.4976 0.0519 Uiso 1.0 2 calc R
H20A H -0.0676 0.1023 0.2911 0.0522 Uiso 1.0 2 calc R
H20B H -0.1203 0.1190 0.3920 0.0522 Uiso 1.0 2 calc R
H20C H 0.0208 0.0047 0.3833 0.0522 Uiso 1.0 2 calc R
H22 H -0.1408 0.3594 0.2003 0.0376 Uiso 1.0 2 calc R
H23 H -0.1626 0.5839 0.1280 0.0369 Uiso 1.0 2 calc R
H25A H 0.2515 0.7453 0.3023 0.0490 Uiso 1.0 2 calc R
H25B H 0.0660 0.7800 0.3312 0.0490 Uiso 1.0 2 calc R
H25C H 0.1514 0.8860 0.2637 0.0490 Uiso 1.0 2 calc R
H26A H -0.0675 0.9557 0.0902 0.0501 Uiso 1.0 2 calc R
H26B H -0.1920 0.8834 0.1577 0.0501 Uiso 1.0 2 calc R
H26C H -0.1411 0.8474 0.0623 0.0501 Uiso 1.0 2 calc R
H27A H 0.4667 0.8304 0.1343 0.0515 Uiso 1.0 2 calc R
H27B H 0.3959 0.9068 0.0317 0.0515 Uiso 1.0 2 calc R
H27C H 0.5435 0.7892 0.0449 0.0515 Uiso 1.0 2 calc R
H28A H 0.3065 0.6814 -0.0719 0.0456 Uiso 1.0 2 calc R
H28B H 0.1770 0.8070 -0.0738 0.0456 Uiso 1.0 2 calc R
H28C H 0.1283 0.6715 -0.0315 0.0456 Uiso 1.0 2 calc R

loop_
_atom_site_aniso_label
_atom_site_aniso_U_11
_atom_site_aniso_U_22
_atom_site_aniso_U_33
_atom_site_aniso_U_12
_atom_site_aniso_U_13
_atom_site_aniso_U_23
S1 0.0348(7) 0.0214(7) 0.0283(7) -0.0035(6) 0.0004(6) -0.0058(5)
S2 0.0297(7) 0.0256(7) 0.0292(7) -0.0039(6) -0.0007(6) -0.0054(6)
Si3 0.0337(8) 0.0203(8) 0.0271(8) -0.0020(6) 0.0010(6) -0.0019(6)
Si4 0.0375(9) 0.0223(8) 0.0315(8) -0.0068(7) 0.0052(7) -0.0060(6)
Si5 0.0284(8) 0.0233(8) 0.0276(8) -0.0025(6) -0.0011(6) -0.0019(6)
Si6 0.0339(8) 0.0204(8) 0.0334(8) -0.0014(6) 0.0024(7) -0.0044(6)
N7 0.026(3) 0.032(3) 0.033(3) -0.0058(19) 0.0030(19) -0.009(2)
N8 0.031(3) 0.032(3) 0.029(3) 0.0022(19) -0.0066(19) -0.0009(19)
C9 0.030(3) 0.022(3) 0.026(3) -0.008(2) 0.005(2) -0.005(2)
C10 0.023(3) 0.034(3) 0.025(3) -0.008(3) 0.003(2) -0.008(3)
C11 0.027(3) 0.025(3) 0.025(3) -0.004(2) 0.003(2) -0.001(2)
C12 0.024(3) 0.023(3) 0.027(3) 0.004(2) -0.003(2) 0.002(2)
C13 0.026(3) 0.050(4) 0.029(3) -0.004(3) 0.005(3) -0.016(3)
C14 0.032(3) 0.041(4) 0.029(3) 0.002(3) 0.003(3) -0.012(3)
C15 0.039(3) 0.056(4) 0.032(3) -0.011(3) -0.004(3) -0.014(3)
C16 0.035(3) 0.056(4) 0.026(3) 0.003(3) -0.004(3) -0.008(3)
C17 0.056(4) 0.029(4) 0.066(5) 0.005(3) -0.004(4) 0.000(3)
C18 0.055(4) 0.031(4) 0.038(4) -0.014(3) 0.001(3) -0.012(3)
C19 0.055(4) 0.043(4) 0.034(3) -0.017(3) 0.004(3) -0.008(3)
C20 0.049(4) 0.033(4) 0.054(4) -0.018(3) 0.009(3) -0.014(3)
C21 0.028(3) 0.023(3) 0.031(3) -0.008(2) 0.007(3) -0.012(3)
C22 0.026(3) 0.032(3) 0.035(3) -0.006(3) 0.007(3) -0.008(3)
C23 0.033(3) 0.029(3) 0.026(3) -0.003(3) 0.004(3) -0.001(3)
C24 0.031(3) 0.018(3) 0.028(3) -0.000(2) 0.005(3) -0.002(2)
C25 0.062(4) 0.024(3) 0.031(3) -0.001(3) -0.005(3) -0.003(3)
C26 0.038(3) 0.041(4) 0.036(3) 0.000(3) -0.002(3) 0.002(3)
C27 0.046(4) 0.024(3) 0.055(4) -0.009(3) 0.004(3) -0.002(3)
C28 0.048(4) 0.034(3) 0.025(3) 0.004(3) -0.000(3) -0.004(3)

loop_
_atom_type_symbol
_atom_type_description
_atom_type_scat_dispersion_real
_atom_type_scat_dispersion_imag
_atom_type_scat_source
C C 0.0033 0.0016
;
International Tables for Crystallography
(1992, Vol. C, Tables 4.2.6.8 and 6.1.1.4)
;
H H 0.0000 0.0000
;
International Tables for Crystallography
(1992, Vol. C, Table 6.1.1.4)
;
N N 0.0061 0.0033
;
International Tables for Crystallography
(1992, Vol. C, Tables 4.2.6.8 and 6.1.1.4)
;
S S 0.1246 0.1234
;
International Tables for Crystallography
(1992, Vol. C, Tables 4.2.6.8 and 6.1.1.4)
;
Si Si 0.0817 0.0704
;
International Tables for Crystallography
(1992, Vol. C, Tables 4.2.6.8 and 6.1.1.4)
;

loop_
_geom_angle_atom_site_label_1
_geom_angle_atom_site_label_2
_geom_angle_atom_site_label_3
_geom_angle
_geom_angle_publ_flag
C21 S1 C24 94.8(3) yes
C9 S2 C12 96.8(3) yes
Si5 Si3 C24 104.27(17) yes
Si5 Si3 C25 110.0(2) yes
Si5 Si3 C26 113.56(18) yes
C24 Si3 C25 107.3(3) yes
C24 Si3 C26 109.8(3) yes
C25 Si3 C26 111.5(3) yes
Si6 Si4 C19 110.78(19) yes
Si6 Si4 C20 112.5(2) yes
Si6 Si4 C21 102.58(16) yes
C19 Si4 C20 111.6(3) yes
C19 Si4 C21 110.5(3) yes
C20 Si4 C21 108.5(3) yes
Si3 Si5 C9 102.84(16) yes
Si3 Si5 C27 114.1(2) yes
Si3 Si5 C28 110.12(18) yes
C9 Si5 C27 110.1(3) yes
C9 Si5 C28 107.8(3) yes
C27 Si5 C28 111.4(3) yes
Si4 Si6 C12 103.93(17) yes
Si4 Si6 C17 115.3(2) yes
Si4 Si6 C18 108.42(19) yes
C12 Si6 C17 111.5(3) yes
C12 Si6 C18 106.2(3) yes
C17 Si6 C18 110.9(3) yes
C10 N7 C13 116.3(5) yes
C11 N8 C14 115.3(5) yes
S2 C9 Si5 120.5(3) yes
S2 C9 C10 107.3(4) yes
Si5 C9 C10 129.2(5) yes
N7 C10 C9 123.2(5) yes
N7 C10 C11 121.7(4) yes
C9 C10 C11 115.0(5) yes
N8 C11 C10 122.2(5) yes
N8 C11 C12 124.2(5) yes
C10 C11 C12 113.4(4) yes
S2 C12 Si6 119.9(3) yes
S2 C12 C11 107.5(4) yes
Si6 C12 C11 129.5(4) yes
N7 C13 C14 121.3(6) yes
N7 C13 C15 117.9(5) yes
C14 C13 C15 120.8(5) yes
N8 C14 C13 123.2(5) yes
N8 C14 C16 118.1(5) yes
C13 C14 C16 118.6(6) yes
S1 C21 Si4 121.0(3) yes
S1 C21 C22 108.1(4) yes
Si4 C21 C22 128.6(5) yes
C21 C22 C23 114.5(5) yes
C22 C23 C24 114.6(4) yes
S1 C24 Si3 119.4(3) yes
S1 C24 C23 108.0(4) yes
Si3 C24 C23 131.1(4) yes
C13 C15 H15A 109.467 no
C13 C15 H15B 109.475 no
C13 C15 H15C 109.475 no
H15A C15 H15B 109.468 no
H15A C15 H15C 109.468 no
H15B C15 H15C 109.474 no
C14 C16 H16A 109.475 no
C14 C16 H16B 109.469 no
C14 C16 H16C 109.474 no
H16A C16 H16B 109.467 no
H16A C16 H16C 109.475 no
H16B C16 H16C 109.468 no
Si6 C17 H17A 109.468 no
Si6 C17 H17B 109.470 no
Si6 C17 H17C 109.474 no
H17A C17 H17B 109.471 no
H17A C17 H17C 109.473 no
H17B C17 H17C 109.473 no
Si6 C18 H18A 109.468 no
Si6 C18 H18B 109.471 no
Si6 C18 H18C 109.473 no
H18A C18 H18B 109.472 no
H18A C18 H18C 109.475 no
H18B C18 H18C 109.468 no
Si4 C19 H19A 109.469 no
Si4 C19 H19B 109.471 no
Si4 C19 H19C 109.476 no
H19A C19 H19B 109.469 no
H19A C19 H19C 109.470 no
H19B C19 H19C 109.473 no
Si4 C20 H20A 109.474 no
Si4 C20 H20B 109.470 no
Si4 C20 H20C 109.471 no
H20A C20 H20B 109.473 no
H20A C20 H20C 109.470 no
H20B C20 H20C 109.469 no
C21 C22 H22 122.766 no
C23 C22 H22 122.758 no
C22 C23 H23 122.684 no
C24 C23 H23 122.670 no
Si3 C25 H25A 109.469 no
Si3 C25 H25B 109.467 no
Si3 C25 H25C 109.468 no
H25A C25 H25B 109.475 no
H25A C25 H25C 109.473 no
H25B C25 H25C 109.476 no
Si3 C26 H26A 109.473 no
Si3 C26 H26B 109.468 no
Si3 C26 H26C 109.469 no
H26A C26 H26B 109.470 no
H26A C26 H26C 109.473 no
H26B C26 H26C 109.474 no
Si5 C27 H27A 109.472 no
Si5 C27 H27B 109.470 no
Si5 C27 H27C 109.474 no
H27A C27 H27B 109.476 no
H27A C27 H27C 109.466 no
H27B C27 H27C 109.469 no
Si5 C28 H28A 109.469 no
Si5 C28 H28B 109.468 no
Si5 C28 H28C 109.471 no
H28A C28 H28B 109.472 no
H28A C28 H28C 109.472 no
H28B C28 H28C 109.476 no

loop_
_geom_bond_atom_site_label_1
_geom_bond_atom_site_label_2
_geom_bond_distance
_geom_bond_publ_flag
S1 C21 1.728(6) yes
S1 C24 1.731(5) yes
S2 C9 1.711(6) yes
S2 C12 1.710(5) yes
Si3 Si5 2.363(3) yes
Si3 C24 1.865(5) yes
Si3 C25 1.865(6) yes
Si3 C26 1.864(5) yes
Si4 Si6 2.361(3) yes
Si4 C19 1.869(6) yes
Si4 C20 1.871(7) yes
Si4 C21 1.871(5) yes
Si5 C9 1.877(5) yes
Si5 C27 1.848(6) yes
Si5 C28 1.879(6) yes
Si6 C12 1.874(6) yes
Si6 C17 1.863(6) yes
Si6 C18 1.873(6) yes
N7 C10 1.385(8) yes
N7 C13 1.318(6) yes
N8 C11 1.381(6) yes
N8 C14 1.314(8) yes
C9 C10 1.381(7) yes
C10 C11 1.418(7) yes
C11 C12 1.398(8) yes
C13 C14 1.476(8) yes
C13 C15 1.489(10) yes
C14 C16 1.504(7) yes
C21 C22 1.377(7) yes
C22 C23 1.401(7) yes
C23 C24 1.375(8) yes
C15 H15A 0.980 no
C15 H15B 0.980 no
C15 H15C 0.980 no
C16 H16A 0.980 no
C16 H16B 0.980 no
C16 H16C 0.980 no
C17 H17A 0.980 no
C17 H17B 0.980 no
C17 H17C 0.980 no
C18 H18A 0.980 no
C18 H18B 0.980 no
C18 H18C 0.980 no
C19 H19A 0.980 no
C19 H19B 0.980 no
C19 H19C 0.980 no
C20 H20A 0.980 no
C20 H20B 0.980 no
C20 H20C 0.980 no
C22 H22 0.950 no
C23 H23 0.950 no
C25 H25A 0.980 no
C25 H25B 0.980 no
C25 H25C 0.980 no
C26 H26A 0.980 no
C26 H26B 0.980 no
C26 H26C 0.980 no
C27 H27A 0.980 no
C27 H27B 0.980 no
C27 H27C 0.980 no
C28 H28A 0.980 no
C28 H28B 0.980 no
C28 H28C 0.980 no

loop_
_geom_contact_atom_site_label_1
_geom_contact_atom_site_label_2
_geom_contact_distance
_geom_contact_publ_flag
_geom_contact_site_symmetry_2
S1 S2 3.589(3) no .
S1 C9 3.462(5) no .
S1 C10 3.324(5) no .
S1 C11 3.341(5) no .
S1 C12 3.459(5) no .
S1 C19 3.574(6) no .
S1 C25 3.430(6) no .
S2 C18 3.334(7) no .
S2 C24 3.597(5) no .
S2 C28 3.432(5) no .
Si5 N7 3.356(5) no .
Si6 N8 3.398(6) no .
N7 N8 2.881(6) no .
N7 C27 3.429(7) no .
C9 C13 3.590(8) no .
C9 C24 3.405(7) no .
C10 C14 2.698(7) no .
C11 C13 2.714(9) no .
C12 C14 3.596(8) no .
C12 C21 3.417(7) no .
C15 C16 2.959(9) no .
C20 C22 3.525(8) no .
C23 C26 3.591(8) no .
N7 C22 3.534(7) no 1_655
N7 C23 3.310(7) no 1_655
C13 C22 3.410(8) no 1_655
C13 C23 3.480(7) no 1_655
C14 C21 3.598(7) no 1_655
C14 C22 3.461(8) no 1_655
C16 C25 3.519(7) no 2_666
C21 C14 3.598(7) no 1_455
C22 N7 3.534(7) no 1_455
C22 C13 3.410(8) no 1_455
C22 C14 3.461(8) no 1_455
C23 N7 3.310(7) no 1_455
C23 C13 3.480(7) no 1_455
C25 C16 3.519(7) no 2_666
S1 H19B 3.2615 no .
S1 H22 3.4432 no .
S1 H23 3.4423 no .
S1 H25A 3.2706 no .
S1 H25B 3.3187 no .
S2 H18A 3.0116 no .
S2 H18C 3.3645 no .
S2 H28A 3.3806 no .
S2 H28C 3.2121 no .
Si3 H23 3.1852 no .
Si3 H27A 3.5445 no .
Si3 H28C 3.4584 no .
Si4 H18A 3.4748 no .
Si4 H18B 3.5932 no .
Si4 H22 3.1498 no .
Si5 H25A 3.3991 no .
Si6 H19B 3.5334 no .
Si6 H20A 3.5755 no .
N7 H15A 2.9948 no .
N7 H15B 2.4482 no .
N7 H15C 3.0698 no .
N7 H25A 2.8836 no .
N7 H27A 2.9540 no .
N7 H27C 3.5314 no .
N8 H16A 2.4629 no .
N8 H16B 3.0721 no .
N8 H16C 3.0146 no .
N8 H17B 3.0062 no .
N8 H19B 2.9458 no .
C9 H27A 3.2840 no .
C9 H27C 3.1359 no .
C9 H28A 3.1274 no .
C9 H28C 3.2366 no .
C10 H25A 3.4712 no .
C10 H27A 3.5263 no .
C11 H17B 3.4874 no .
C11 H19B 3.5299 no .
C12 H17B 3.2055 no .
C12 H17C 3.2916 no .
C12 H18A 3.1212 no .
C12 H18C 3.1552 no .
C13 H16A 3.3696 no .
C13 H16B 2.7521 no .
C13 H16C 2.8258 no .
C13 H25A 3.5091 no .
C14 H15A 2.8630 no .
C14 H15B 3.3758 no .
C14 H15C 2.7627 no .
C14 H19B 3.5271 no .
C15 H16B 2.8142 no .
C15 H16C 2.9443 no .
C16 H15A 2.9785 no .
C16 H15C 2.7931 no .
C17 H18B 3.2441 no .
C17 H18C 3.2316 no .
C18 H17A 3.2945 no .
C18 H17C 3.1804 no .
C18 H20A 3.4196 no .
C19 H20B 3.2712 no .
C19 H20C 3.2409 no .
C20 H18B 3.5472 no .
C20 H19A 3.2593 no .
C20 H19C 3.2517 no .
C20 H22 3.2319 no .
C21 H19A 3.2311 no .
C21 H19B 3.2266 no .
C21 H20A 3.1872 no .
C21 H20B 3.1859 no .
C21 H23 3.2234 no .
C22 H18A 3.4091 no .
C22 H20A 3.3058 no .
C23 H26C 3.3725 no .
C24 H22 3.2234 no .
C24 H25A 3.2706 no .
C24 H25B 3.0427 no .
C24 H26B 3.2203 no .
C24 H26C 3.1944 no .
C25 H26A 3.2653 no .
C25 H26B 3.2220 no .
C25 H27A 3.4336 no .
C26 H23 3.3294 no .
C26 H25B 3.3598 no .
C26 H25C 3.1399 no .
C27 H28A 3.3025 no .
C27 H28B 3.1865 no .
C28 H26C 3.5464 no .
C28 H27B 3.1700 no .
C28 H27C 3.3084 no .
H15A H16B 2.5156 no .
H15A H16C 3.1331 no .
H15B H25A 3.5930 no .
H15C H16B 2.7686 no .
H15C H16C 2.4619 no .
H16A H19B 3.4796 no .
H17A H18B 3.1624 no .
H17A H18C 3.5543 no .
H17B H19B 3.5375 no .
H17B H19C 3.3659 no .
H17C H18B 3.4096 no .
H17C H18C 3.0294 no .
H18A H20A 3.2892 no .
H18A H22 3.1821 no .
H18B H20A 3.0327 no .
H19A H20B 3.1357 no .
H19A H20C 3.4863 no .
H19C H20B 3.5187 no .
H19C H20C 3.0958 no .
H20A H22 2.7904 no .
H20B H22 3.3382 no .
H22 H23 2.4284 no .
H23 H26B 3.4578 no .
H23 H26C 2.8857 no .
H23 H28C 3.4385 no .
H25A H27A 3.0825 no .
H25B H26B 3.2133 no .
H25C H26A 3.0283 no .
H25C H26B 3.3006 no .
H25C H27A 3.2845 no .
H26C H28B 3.3352 no .
H26C H28C 3.2481 no .
H27B H28A 3.4736 no .
H27B H28B 2.9694 no .
H27C H28A 3.2373 no .
H27C H28B 3.5043 no .
S1 H15C 3.0941 no 1_455
S2 H28A 3.1612 no 2_665
Si4 H16C 3.4749 no 1_455
N7 H16B 3.5268 no 2_666
N7 H22 3.5953 no 1_655
N7 H23 3.2015 no 1_655
N8 H15A 3.5189 no 2_666
N8 H20B 3.0085 no 1_655
N8 H22 3.2701 no 1_655
C9 H28A 3.5814 no 2_665
C10 H22 3.3201 no 1_655
C10 H23 3.4300 no 1_655
C11 H22 3.1463 no 1_655
C11 H28A 3.3887 no 2_665
C12 H28A 3.0721 no 2_665
C13 H15A 3.5640 no 2_666
C13 H16B 3.1536 no 2_666
C14 H15A 3.0643 no 2_666
C14 H20B 3.3008 no 1_655
C14 H22 3.4370 no 1_655
C15 H16B 3.0713 no 2_666
C15 H19A 3.4659 no 2_666
C15 H19B 3.1055 no 2_666
C16 H15A 2.9790 no 2_666
C16 H19A 3.4324 no 1_655
C16 H20B 3.0881 no 1_655
C16 H25A 3.0494 no 2_666
C16 H25B 3.1438 no 2_666
C17 H19C 3.4221 no 2_656
C18 H25C 3.1520 no 1_545
C18 H26C 3.1038 no 2_565
C18 H27B 3.4282 no 1_545
C18 H27C 3.2227 no 2_665
C18 H28B 3.5843 no 2_565
C18 H28C 3.5869 no 2_565
C19 H15A 3.4080 no 2_666
C19 H15B 3.4822 no 2_666
C19 H16C 3.3554 no 1_455
C19 H17B 3.4281 no 2_656
C19 H20C 3.4059 no 2_556
C20 H16A 3.5916 no 1_455
C20 H17B 3.5346 no 1_455
C20 H19C 3.4242 no 2_556
C20 H25B 3.5546 no 1_545
C20 H25C 3.1215 no 1_545
C21 H15C 3.4949 no 1_455
C21 H16C 3.1333 no 1_455
C22 H28A 3.4202 no 2_565
C22 H28C 3.2464 no 2_565
C24 H15B 3.5451 no 1_455
C24 H15C 3.3327 no 1_455
C25 H16A 3.3412 no 2_666
C25 H16B 3.1834 no 2_666
C25 H16C 3.4541 no 2_666
C25 H17A 3.5600 no 1_565
C25 H18B 3.1501 no 1_565
C25 H20A 3.5900 no 1_565
C25 H20C 3.1197 no 1_565
C26 H26A 3.5475 no 2_575
C26 H27B 3.4444 no 2_575
C26 H27C 3.5110 no 1_455
C26 H28B 3.3922 no 2_575
C27 H18B 3.5061 no 1_565
C27 H18C 3.5135 no 1_565
C27 H18C 3.0518 no 2_665
C27 H26B 3.5661 no 1_655
C27 H26C 3.5240 no 1_655
C27 H27B 3.4951 no 2_675
C28 H18A 3.2411 no 2_565
C28 H22 2.8899 no 2_565
C28 H26A 3.4990 no 2_575
H15A N8 3.5189 no 2_666
H15A C13 3.5640 no 2_666
H15A C14 3.0643 no 2_666
H15A C16 2.9790 no 2_666
H15A C19 3.4080 no 2_666
H15A H15A 3.3793 no 2_666
H15A H16A 3.1307 no 2_666
H15A H16B 2.3995 no 2_666
H15A H19A 3.3885 no 2_666
H15A H19B 2.5989 no 2_666
H15B C19 3.4822 no 2_666
H15B C24 3.5451 no 1_655
H15B H16B 3.3393 no 2_666
H15B H17A 3.0683 no 1_565
H15B H17C 3.5552 no 1_565
H15B H19A 3.1738 no 2_666
H15B H19B 2.9954 no 2_666
H15B H25B 3.5449 no 1_655
H15B H26B 3.5050 no 1_655
H15C S1 3.0941 no 1_655
H15C C21 3.4949 no 1_655
H15C C24 3.3327 no 1_655
H15C H19A 3.2597 no 2_666
H15C H19B 3.2308 no 2_666
H15C H25B 3.5562 no 1_655
H16A C20 3.5916 no 1_655
H16A C25 3.3412 no 2_666
H16A H15A 3.1307 no 2_666
H16A H17A 3.2911 no 2_656
H16A H19A 3.4576 no 1_655
H16A H20B 2.6554 no 1_655
H16A H20C 3.2759 no 2_656
H16A H25A 2.9490 no 2_666
H16A H25B 3.0659 no 2_666
H16A H25C 3.4800 no 2_666
H16B N7 3.5268 no 2_666
H16B C13 3.1536 no 2_666
H16B C15 3.0713 no 2_666
H16B C25 3.1834 no 2_666
H16B H15A 2.3995 no 2_666
H16B H15B 3.3393 no 2_666
H16B H16B 3.5709 no 2_666
H16B H25A 2.5141 no 2_666
H16B H25B 3.0014 no 2_666
H16C Si4 3.4749 no 1_655
H16C C19 3.3554 no 1_655
H16C C21 3.1333 no 1_655
H16C C25 3.4541 no 2_666
H16C H19A 2.5908 no 1_655
H16C H20B 2.9563 no 1_655
H16C H25A 3.2111 no 2_666
H16C H25B 2.8324 no 2_666
H17A C25 3.5600 no 1_545
H17A H15B 3.0683 no 1_545
H17A H16A 3.2911 no 2_656
H17A H19C 3.4254 no 2_656
H17A H25A 3.1973 no 1_545
H17A H25C 3.0210 no 1_545
H17A H27A 3.3809 no 1_545
H17B C19 3.4281 no 2_656
H17B C20 3.5346 no 1_655
H17B H19B 3.5678 no 2_656
H17B H19C 2.6449 no 2_656
H17B H20A 3.2909 no 1_655
H17B H20B 3.0257 no 1_655
H17C H15B 3.5552 no 1_545
H17C H20A 3.3318 no 1_655
H17C H26B 2.7006 no 1_645
H17C H27A 3.2815 no 1_545
H18A C28 3.2411 no 2_565
H18A H26C 2.8755 no 2_565
H18A H27C 3.3884 no 2_665
H18A H28B 2.9266 no 2_565
H18A H28C 2.6662 no 2_565
H18B C25 3.1501 no 1_545
H18B C27 3.5061 no 1_545
H18B H25A 3.5623 no 1_545
H18B H25C 2.2629 no 1_545
H18B H26A 3.0041 no 1_545
H18B H26C 3.1554 no 2_565
H18B H27A 3.1442 no 1_545
H18B H27B 3.0814 no 1_545
H18B H28B 3.3422 no 2_565
H18C C27 3.5135 no 1_545
H18C C27 3.0518 no 2_665
H18C H26C 2.7661 no 2_565
H18C H27A 3.2588 no 1_545
H18C H27B 2.8678 no 1_545
H18C H27B 2.9498 no 2_665
H18C H27C 2.3155 no 2_665
H19A C15 3.4659 no 2_666
H19A C16 3.4324 no 1_455
H19A H15A 3.3885 no 2_666
H19A H15B 3.1738 no 2_666
H19A H15C 3.2597 no 2_666
H19A H16A 3.4576 no 1_455
H19A H16C 2.5908 no 1_455
H19A H20B 3.5084 no 2_556
H19A H20C 2.8909 no 2_556
H19A H25B 2.8480 no 2_566
H19B C15 3.1055 no 2_666
H19B H15A 2.5989 no 2_666
H19B H15B 2.9954 no 2_666
H19B H15C 3.2308 no 2_666
H19B H17B 3.5678 no 2_656
H19C C17 3.4221 no 2_656
H19C C20 3.4242 no 2_556
H19C H17A 3.4254 no 2_656
H19C H17B 2.6449 no 2_656
H19C H20B 2.9069 no 2_556
H19C H20C 3.1012 no 2_556
H20A C25 3.5900 no 1_545
H20A H17B 3.2909 no 1_455
H20A H17C 3.3318 no 1_455
H20A H25B 3.4650 no 1_545
H20A H25C 2.8670 no 1_545
H20A H28B 3.2108 no 2_565
H20B N8 3.0085 no 1_455
H20B C14 3.3008 no 1_455
H20B C16 3.0881 no 1_455
H20B H16A 2.6554 no 1_455
H20B H16C 2.9563 no 1_455
H20B H17B 3.0257 no 1_455
H20B H19A 3.5084 no 2_556
H20B H19C 2.9069 no 2_556
H20B H20C 3.3117 no 2_556
H20C C19 3.4059 no 2_556
H20C C25 3.1197 no 1_545
H20C H16A 3.2759 no 2_656
H20C H19A 2.8909 no 2_556
H20C H19C 3.1012 no 2_556
H20C H20B 3.3117 no 2_556
H20C H20C 3.4494 no 2_556
H20C H25B 2.7805 no 1_545
H20C H25C 2.5962 no 1_545
H22 N7 3.5953 no 1_455
H22 N8 3.2701 no 1_455
H22 C10 3.3201 no 1_455
H22 C11 3.1463 no 1_455
H22 C14 3.4370 no 1_455
H22 C28 2.8899 no 2_565
H22 H28A 2.5591 no 2_565
H22 H28B 3.0266 no 2_565
H22 H28C 2.6154 no 2_565
H23 N7 3.2015 no 1_455
H23 C10 3.4300 no 1_455
H23 H27C 3.0577 no 1_455
H23 H28C 3.4848 no 2_565
H25A C16 3.0494 no 2_666
H25A H16A 2.9490 no 2_666
H25A H16B 2.5141 no 2_666
H25A H16C 3.2111 no 2_666
H25A H17A 3.1973 no 1_565
H25A H18B 3.5623 no 1_565
H25B C16 3.1438 no 2_666
H25B C20 3.5546 no 1_565
H25B H15B 3.5449 no 1_455
H25B H15C 3.5562 no 1_455
H25B H16A 3.0659 no 2_666
H25B H16B 3.0014 no 2_666
H25B H16C 2.8324 no 2_666
H25B H19A 2.8480 no 2_566
H25B H20A 3.4650 no 1_565
H25B H20C 2.7805 no 1_565
H25C C18 3.1520 no 1_565
H25C C20 3.1215 no 1_565
H25C H16A 3.4800 no 2_666
H25C H17A 3.0210 no 1_565
H25C H18B 2.2629 no 1_565
H25C H20A 2.8670 no 1_565
H25C H20C 2.5962 no 1_565
H26A C26 3.5475 no 2_575
H26A C28 3.4990 no 2_575
H26A H18B 3.0041 no 1_565
H26A H26A 2.8797 no 2_575
H26A H26C 3.4023 no 2_575
H26A H27B 3.2111 no 2_575
H26A H28B 2.5914 no 2_575
H26B C27 3.5661 no 1_455
H26B H15B 3.5050 no 1_455
H26B H17C 2.7006 no 1_465
H26B H27A 3.0533 no 1_455
H26B H27B 3.3960 no 2_575
H26B H27C 3.2730 no 1_455
H26B H28B 3.3784 no 2_575
H26C C18 3.1038 no 2_565
H26C C27 3.5240 no 1_455
H26C H18A 2.8755 no 2_565
H26C H18B 3.1554 no 2_565
H26C H18C 2.7661 no 2_565
H26C H26A 3.4023 no 2_575
H26C H27A 3.4375 no 1_455
H26C H27B 3.1551 no 2_575
H26C H27C 2.8522 no 1_455
H27A H17A 3.3809 no 1_565
H27A H17C 3.2815 no 1_565
H27A H18B 3.1442 no 1_565
H27A H18C 3.2588 no 1_565
H27A H26B 3.0533 no 1_655
H27A H26C 3.4375 no 1_655
H27B C18 3.4282 no 1_565
H27B C26 3.4444 no 2_575
H27B C27 3.4951 no 2_675
H27B H18B 3.0814 no 1_565
H27B H18C 2.8678 no 1_565
H27B H18C 2.9498 no 2_665
H27B H26A 3.2111 no 2_575
H27B H26B 3.3960 no 2_575
H27B H26C 3.1551 no 2_575
H27B H27B 2.9057 no 2_675
H27B H27C 3.4138 no 2_675
H27C C18 3.2227 no 2_665
H27C C26 3.5110 no 1_655
H27C H18A 3.3884 no 2_665
H27C H18C 2.3155 no 2_665
H27C H23 3.0577 no 1_655
H27C H26B 3.2730 no 1_655
H27C H26C 2.8522 no 1_655
H27C H27B 3.4138 no 2_675
H28A S2 3.1612 no 2_665
H28A C9 3.5814 no 2_665
H28A C11 3.3887 no 2_665
H28A C12 3.0721 no 2_665
H28A C22 3.4202 no 2_565
H28A H22 2.5591 no 2_565
H28B C18 3.5843 no 2_565
H28B C26 3.3922 no 2_575
H28B H18A 2.9266 no 2_565
H28B H18B 3.3422 no 2_565
H28B H20A 3.2108 no 2_565
H28B H22 3.0266 no 2_565
H28B H26A 2.5914 no 2_575
H28B H26B 3.3784 no 2_575
H28C C18 3.5869 no 2_565
H28C C22 3.2464 no 2_565
H28C H18A 2.6662 no 2_565
H28C H22 2.6154 no 2_565
H28C H23 3.4848 no 2_565

loop_
_geom_torsion_atom_site_label_1
_geom_torsion_atom_site_label_2
_geom_torsion_atom_site_label_3
_geom_torsion_atom_site_label_4
_geom_torsion
_geom_torsion_publ_flag
C21 S1 C24 Si3 -166.0(3) no
C21 S1 C24 C23 1.5(4) no
C24 S1 C21 Si4 162.7(3) no
C24 S1 C21 C22 -1.4(4) no
C9 S2 C12 Si6 161.4(3) no
C9 S2 C12 C11 -0.7(3) no
C12 S2 C9 Si5 -161.9(3) no
C12 S2 C9 C10 -0.0(4) no
Si5 Si3 C24 S1 81.2(3) no
Si5 Si3 C24 C23 -83.0(4) no
C24 Si3 Si5 C9 -33.45(18) no
C24 Si3 Si5 C27 -152.68(16) no
C24 Si3 Si5 C28 81.19(17) no
C25 Si3 Si5 C9 81.34(18) no
C25 Si3 Si5 C27 -37.89(18) no
C25 Si3 Si5 C28 -164.02(17) no
C26 Si3 Si5 C9 -153.0(3) no
C26 Si3 Si5 C27 87.8(3) no
C26 Si3 Si5 C28 -38.3(3) no
C25 Si3 C24 S1 -35.4(4) no
C25 Si3 C24 C23 160.4(4) no
C26 Si3 C24 S1 -156.8(3) no
C26 Si3 C24 C23 39.1(5) no
C19 Si4 Si6 C12 -81.3(2) no
C19 Si4 Si6 C17 41.0(3) no
C19 Si4 Si6 C18 166.0(2) no
C20 Si4 Si6 C12 153.00(18) no
C20 Si4 Si6 C17 -84.7(2) no
C20 Si4 Si6 C18 40.27(19) no
Si6 Si4 C21 S1 -81.1(3) no
Si6 Si4 C21 C22 79.4(4) no
C21 Si4 Si6 C12 36.6(2) no
C21 Si4 Si6 C17 158.89(19) no
C21 Si4 Si6 C18 -76.1(2) no
C19 Si4 C21 S1 37.0(4) no
C19 Si4 C21 C22 -162.4(4) no
C20 Si4 C21 S1 159.7(3) no
C20 Si4 C21 C22 -39.8(5) no
Si3 Si5 C9 S2 87.2(3) no
Si3 Si5 C9 C10 -70.2(4) no
C27 Si5 C9 S2 -150.8(3) no
C27 Si5 C9 C10 51.7(5) no
C28 Si5 C9 S2 -29.1(4) no
C28 Si5 C9 C10 173.4(4) no
Si4 Si6 C12 S2 -90.7(3) no
Si4 Si6 C12 C11 66.9(4) no
C17 Si6 C12 S2 144.5(4) no
C17 Si6 C12 C11 -57.8(5) no
C18 Si6 C12 S2 23.6(4) no
C18 Si6 C12 C11 -178.8(4) no
C10 N7 C13 C14 -1.2(7) no
C10 N7 C13 C15 177.8(4) no
C13 N7 C10 C9 176.8(4) no
C13 N7 C10 C11 1.2(6) no
C11 N8 C14 C13 1.8(7) no
C11 N8 C14 C16 -178.5(4) no
C14 N8 C11 C10 -1.8(7) no
C14 N8 C11 C12 -175.5(4) no
S2 C9 C10 N7 -175.2(3) no
S2 C9 C10 C11 0.7(5) no
Si5 C9 C10 N7 -15.4(7) no
Si5 C9 C10 C11 160.5(3) no
N7 C10 C11 N8 0.3(7) no
N7 C10 C11 C12 174.6(4) no
C9 C10 C11 N8 -175.6(4) no
C9 C10 C11 C12 -1.3(6) no
N8 C11 C12 S2 175.4(4) no
N8 C11 C12 Si6 15.6(7) no
C10 C11 C12 S2 1.2(5) no
C10 C11 C12 Si6 -158.6(4) no
N7 C13 C14 N8 -0.3(8) no
N7 C13 C14 C16 179.9(4) no
C15 C13 C14 N8 -179.3(5) no
C15 C13 C14 C16 1.0(7) no
S1 C21 C22 C23 1.0(5) no
Si4 C21 C22 C23 -161.5(4) no
C21 C22 C23 C24 0.1(7) no
C22 C23 C24 S1 -1.2(6) no
C22 C23 C24 Si3 164.3(4) no
